data_7120794
loop_
_publ_author_name
'Ni\,sanci, Bilal'
'Sahinoglu, Sinem'
'Tuner, Esra'
'Ar\?ik, Mustafa'
'Kani, \.Ibrahim'
'DASTAN, ARIF'
'Bozdemir, \"Ozg\"ur Altan'

_publ_section_title
;
 Synthesis of a Bodipy [2]Catenane using the Chemistry of
 Bis(dipyrrinato)metal Complexes
;
_journal_name_full 'Chem. Commun.'
_journal_paper_doi 10.1039/C7CC07021G
_journal_year 2017
_chemical_formula_sum 'C66 H77 N4 O12'
_chemical_formula_weight 1113.27
_chemical_name_systematic
; 
 ? 
;
_space_group_IT_number 2
_symmetry_cell_setting triclinic
_symmetry_space_group_name_Hall '-P 1'
_symmetry_space_group_name_H-M 'P -1'
_atom_sites_solution_hydrogens geom
_atom_sites_solution_primary direct
_atom_sites_solution_secondary difmap
_audit_creation_method SHELXL-97
_audit_update_record
;
2017-05-23 deposited with the CCDC.
2017-10-16 downloaded from the CCDC.
;
_cell_angle_alpha 97.286(7)
_cell_angle_beta 92.829(7)
_cell_angle_gamma 104.793(7)
_cell_formula_units_Z 2
_cell_length_a 10.2021(13)
_cell_length_b 13.5171(16)
_cell_length_c 22.158(2)
_cell_measurement_reflns_used 6217
_cell_measurement_temperature 105(2)
_cell_measurement_theta_max 24.33
_cell_measurement_theta_min 2.26
_cell_volume 2919.9(6)
_computing_cell_refinement 'Bruker SAINT'
_computing_data_collection 'Bruker APEX2'
_computing_data_reduction 'Bruker SAINT'
_computing_molecular_graphics 'Bruker SHELXTL'
_computing_publication_material 'Bruker SHELXTL'
_computing_structure_refinement 'SHELXL-97 (Sheldrick, 2008)'
_computing_structure_solution 'SHELXS-97 (Sheldrick, 2008)'
_diffrn_ambient_temperature 105(2)
_diffrn_measured_fraction_theta_full 0.970
_diffrn_measured_fraction_theta_max 0.970
_diffrn_measurement_device_type 'Bruker APEX-II CCD'
_diffrn_measurement_method '\f and \w scans'
_diffrn_radiation_monochromator graphite
_diffrn_radiation_source 'fine-focus sealed tube'
_diffrn_radiation_type MoK\a
_diffrn_radiation_wavelength 0.71073
_diffrn_reflns_av_R_equivalents 0.0597
_diffrn_reflns_av_sigmaI/netI 0.1139
_diffrn_reflns_limit_h_max 13
_diffrn_reflns_limit_h_min -13
_diffrn_reflns_limit_k_max 18
_diffrn_reflns_limit_k_min -18
_diffrn_reflns_limit_l_max 28
_diffrn_reflns_limit_l_min -29
_diffrn_reflns_number 50830
_diffrn_reflns_theta_full 28.76
_diffrn_reflns_theta_max 28.76
_diffrn_reflns_theta_min 1.57
_exptl_absorpt_coefficient_mu 0.087
_exptl_absorpt_correction_type none
_exptl_crystal_colour bronz
_exptl_crystal_density_diffrn 1.266
_exptl_crystal_density_method 'not measured'
_exptl_crystal_description plate
_exptl_crystal_F_000 1184
_exptl_crystal_size_max 0.282
_exptl_crystal_size_mid 0.142
_exptl_crystal_size_min 0.014
_refine_diff_density_max 0.295
_refine_diff_density_min -0.269
_refine_diff_density_rms 0.040
_refine_ls_extinction_method none
_refine_ls_goodness_of_fit_ref 1.043
_refine_ls_hydrogen_treatment mixed
_refine_ls_matrix_type full
_refine_ls_number_parameters 803
_refine_ls_number_reflns 14702
_refine_ls_number_restraints 0
_refine_ls_restrained_S_all 1.043
_refine_ls_R_factor_all 0.2471
_refine_ls_R_factor_gt 0.0711
_refine_ls_shift/su_max 0.000
_refine_ls_shift/su_mean 0.000
_refine_ls_structure_factor_coef Fsqd
_refine_ls_weighting_details 'calc w=1/[\s^2^(Fo^2^)+(0.0800P)^2^+0.0200P] where P=(Fo^2^+2Fc^2^)/3'
_refine_ls_weighting_scheme calc
_refine_ls_wR_factor_gt 0.1703
_refine_ls_wR_factor_ref 0.2199
_reflns_number_gt 4497
_reflns_number_total 14702
_reflns_threshold_expression >2sigma(I)
_cod_data_source_file c7cc07021g2.cif
_cod_data_source_block kani492_0m
_cod_depositor_comments
;

2018-03-12
Z value and formula fixed to values more according to usual
chemical conventions.                 miguel
;
_cod_original_formula_sum 'C132 H144 N8 O24'
_cod_original_formula_weight 2226.55
_cod_original_formula_units_Z 1
_cod_original_sg_symbol_H-M P-1
_cod_database_code 7120794

loop_
_symmetry_equiv_pos_as_xyz
'x, y, z'
'-x, -y, -z'

loop_
_atom_site_label
_atom_site_type_symbol
_atom_site_fract_x
_atom_site_fract_y
_atom_site_fract_z
_atom_site_U_iso_or_equiv
_atom_site_adp_type
_atom_site_occupancy
_atom_site_symmetry_multiplicity
_atom_site_calc_flag
_atom_site_refinement_flags
O2 O 0.6305(2) 0.78158(18) 0.09463(10) 0.0847(7) Uani 1 1 d .
O3 O 0.7458(2) 0.78852(17) 0.21721(11) 0.0840(7) Uani 1 1 d .
O7 O -0.1803(2) 0.20526(18) 0.36167(10) 0.0811(7) Uani 1 1 d .
O1 O 0.3710(2) 0.65355(18) 0.04202(10) 0.0877(7) Uani 1 1 d .
O4 O 0.6328(2) 0.5006(2) 0.33852(11) 0.0993(8) Uani 1 1 d .
O5 O 0.4179(2) 0.32160(18) 0.32831(11) 0.0881(7) Uani 1 1 d .
N1 N -0.0784(2) 0.2585(2) -0.08905(11) 0.0682(7) Uani 1 1 d .
O9 O 0.1680(3) 0.49589(18) 0.26235(12) 0.0926(8) Uani 1 1 d .
O8 O -0.0300(3) 0.4105(2) 0.34660(11) 0.1052(9) Uani 1 1 d .
O10 O 0.5066(3) 0.2962(2) 0.14050(11) 0.1025(8) Uani 1 1 d .
O11 O 0.6210(3) 0.1540(2) 0.20603(12) 0.1038(8) Uani 1 1 d .
O12 O 0.4722(2) -0.01129(18) 0.26101(12) 0.0904(7) Uani 1 1 d .
C1 C -0.1790(4) 0.2540(3) -0.18096(16) 0.0833(10) Uani 1 1 d .
H1 H -0.2344 0.2301 -0.2183 0.100 Uiso 1 1 calc R
C2 C -0.0944(3) 0.3513(3) -0.16428(15) 0.0781(10) Uani 1 1 d .
H2 H -0.0805 0.4071 -0.1874 0.094 Uiso 1 1 calc R
C3 C -0.0327(3) 0.3519(3) -0.10648(14) 0.0659(9) Uani 1 1 d .
C4 C 0.0719(3) 0.4329(3) -0.06959(13) 0.0610(8) Uani 1 1 d .
C5 C 0.0942(3) 0.5344(3) -0.07621(14) 0.0723(9) Uani 1 1 d .
H5 H 0.0391 0.5531 -0.1063 0.087 Uiso 1 1 calc R
C6 C 0.1940(3) 0.6108(3) -0.04082(15) 0.0723(9) Uani 1 1 d .
H6 H 0.2081 0.6809 -0.0470 0.087 Uiso 1 1 calc R
C7 C 0.2722(3) 0.5851(3) 0.00309(14) 0.0679(9) Uani 1 1 d .
C8 C 0.4205(4) 0.7544(3) 0.03017(17) 0.0750(10) Uani 1 1 d .
H8A H 0.3982 0.7804 -0.0058 0.090 Uiso 1 1 calc R
C9 C 0.5126(4) 0.8136(3) 0.08242(16) 0.0807(10) Uani 1 1 d .
H9A H 0.5406 0.8868 0.0757 0.097 Uiso 1 1 calc R
H9B H 0.4613 0.8108 0.1192 0.097 Uiso 1 1 calc R
C10 C 0.6145(4) 0.6974(3) 0.12781(17) 0.0892(11) Uani 1 1 d .
H10A H 0.5961 0.6320 0.0992 0.107 Uiso 1 1 calc R
H10B H 0.5361 0.6942 0.1528 0.107 Uiso 1 1 calc R
C11 C 0.7393(5) 0.7101(3) 0.16768(19) 0.0830(11) Uani 1 1 d .
C12 C 0.8557(4) 0.7982(3) 0.26004(19) 0.0945(12) Uani 1 1 d .
H12B H 0.9428 0.8441 0.2585 0.113 Uiso 1 1 calc R
C13 C 0.8243(4) 0.7310(3) 0.30773(17) 0.0904(11) Uani 1 1 d .
H13 H 0.8971 0.7344 0.3371 0.108 Uiso 1 1 calc R
C14 C 0.7093(4) 0.6682(3) 0.31396(17) 0.0893(11) Uani 1 1 d .
H14 H 0.6368 0.6619 0.2839 0.107 Uiso 1 1 calc R
C15 C 0.6806(5) 0.6055(4) 0.36357(19) 0.1078(14) Uani 1 1 d .
H15A H 0.6924 0.6316 0.4059 0.129 Uiso 1 1 calc R
C16 C 0.6074(5) 0.4379(5) 0.3834(2) 0.130(2) Uani 1 1 d .
H16A H 0.6267 0.4609 0.4260 0.156 Uiso 1 1 calc R
C17 C 0.5460(5) 0.3303(4) 0.3554(2) 0.1115(16) Uani 1 1 d .
H17B H 0.5879 0.2752 0.3559 0.134 Uiso 1 1 calc R
C18 C 0.3492(5) 0.2204(3) 0.3032(2) 0.0958(12) Uani 1 1 d .
H18A H 0.3645 0.1587 0.3149 0.115 Uiso 1 1 calc R
C19 C 0.2484(5) 0.2277(3) 0.2553(2) 0.0935(13) Uani 1 1 d .
H19B H 0.2492 0.2880 0.2373 0.112 Uiso 1 1 calc R
O6 O 0.1508(2) 0.13204(18) 0.24004(12) 0.0867(7) Uani 1 1 d .
C20 C 0.0734(3) 0.1163(3) 0.18649(17) 0.0720(9) Uani 1 1 d .
C21 C -0.0089(4) 0.0172(3) 0.16825(19) 0.0778(10) Uani 1 1 d .
H22 H -0.0131 -0.0340 0.1943 0.093 Uiso 1 1 calc R
C22 C -0.0830(3) -0.0073(3) 0.11409(19) 0.0769(10) Uani 1 1 d .
H23 H -0.1379 -0.0760 0.1024 0.092 Uiso 1 1 calc R
C23 C -0.0814(3) 0.0647(3) 0.07495(17) 0.0669(9) Uani 1 1 d .
C24 C -0.1555(3) 0.0362(3) 0.01511(18) 0.0705(9) Uani 1 1 d .
N2 N -0.1493(3) 0.1008(2) -0.02451(14) 0.0732(8) Uani 1 1 d .
H4 H -0.1021 0.1660 -0.0185 0.088 Uiso 1 1 calc R
C27 C -0.2286(3) 0.0506(3) -0.07739(19) 0.0757(10) Uani 1 1 d .
C28 C -0.2373(3) 0.0961(3) -0.12789(18) 0.0786(10) Uani 1 1 d .
H28 H -0.2947 0.0554 -0.1620 0.094 Uiso 1 1 calc R
C29 C -0.1703(3) 0.1967(3) -0.13461(17) 0.0729(9) Uani 1 1 d .
C31 C 0.2526(4) 0.4840(3) 0.00996(15) 0.0818(11) Uani 1 1 d .
H30 H 0.3084 0.4652 0.0397 0.098 Uiso 1 1 calc R
C30 C 0.1536(3) 0.4096(3) -0.02538(15) 0.0798(10) Uani 1 1 d .
H31 H 0.1407 0.3395 -0.0193 0.096 Uiso 1 1 calc R
C26 C -0.2859(3) -0.0523(3) -0.0674(2) 0.0887(11) Uani 1 1 d .
H32 H -0.3452 -0.1054 -0.0958 0.106 Uiso 1 1 calc R
C25 C -0.2417(4) -0.0619(3) -0.0107(2) 0.0875(11) Uani 1 1 d .
H33 H -0.2639 -0.1225 0.0083 0.105 Uiso 1 1 calc R
C33 C -0.0044(3) 0.1639(3) 0.09460(16) 0.0738(9) Uani 1 1 d .
H34 H -0.0037 0.2156 0.0692 0.089 Uiso 1 1 calc R
C32 C 0.0715(4) 0.1905(3) 0.14967(17) 0.0761(10) Uani 1 1 d .
H35 H 0.1226 0.2600 0.1624 0.091 Uiso 1 1 calc R
C42 C 0.3055(6) 0.5299(4) 0.2525(2) 0.1127(16) Uani 1 1 d .
H42B H 0.3720 0.5794 0.2799 0.135 Uiso 1 1 calc R
C41 C 0.1379(6) 0.5489(4) 0.3169(2) 0.1184(16) Uani 1 1 d .
H37A H 0.2019 0.6038 0.3422 0.142 Uiso 1 1 calc R
C40 C -0.0009(7) 0.5097(3) 0.3292(2) 0.1154(15) Uani 1 1 d .
H40A H -0.0672 0.5474 0.3260 0.138 Uiso 1 1 calc R
C39 C -0.0804(4) 0.3312(3) 0.30019(16) 0.0880(11) Uani 1 1 d .
H39A H -0.0249 0.3412 0.2649 0.106 Uiso 1 1 calc R
H39B H -0.1751 0.3293 0.2868 0.106 Uiso 1 1 calc R
C38 C -0.0766(4) 0.2327(3) 0.32209(16) 0.0821(10) Uani 1 1 d .
H38A H -0.0895 0.1773 0.2868 0.098 Uiso 1 1 calc R
H38B H 0.0132 0.2405 0.3440 0.098 Uiso 1 1 calc R
C37 C -0.1816(4) 0.1218(3) 0.38937(15) 0.0722(9) Uani 1 1 d .
C64 C -0.0897(4) 0.0650(3) 0.38325(16) 0.0851(10) Uani 1 1 d .
H42 H -0.0180 0.0829 0.3576 0.102 Uiso 1 1 calc R
C63 C -0.0997(4) -0.0180(3) 0.41393(18) 0.0931(11) Uani 1 1 d .
H43 H -0.0337 -0.0563 0.4095 0.112 Uiso 1 1 calc R
C34 C -0.2037(5) -0.0477(3) 0.45139(16) 0.0858(11) Uani 1 1 d .
C43 C 0.3327(5) 0.4800(3) 0.1952(2) 0.1042(13) Uani 1 1 d .
H43A H 0.2728 0.4747 0.1600 0.125 Uiso 1 1 calc R
C44 C 0.4368(6) 0.4418(3) 0.1901(2) 0.1040(13) Uani 1 1 d .
H52 H 0.4968 0.4483 0.2254 0.125 Uiso 1 1 calc R
C45 C 0.4653(7) 0.3900(4) 0.1332(2) 0.1302(18) Uani 1 1 d .
H45A H 0.4580 0.4143 0.0951 0.156 Uiso 1 1 calc R
C46 C 0.6319(5) 0.3126(4) 0.1701(2) 0.1065(14) Uani 1 1 d .
H46A H 0.6837 0.3766 0.1924 0.128 Uiso 1 1 calc R
C47 C 0.6739(4) 0.2186(5) 0.1624(2) 0.1087(14) Uani 1 1 d .
H47B H 0.7300 0.2017 0.1319 0.130 Uiso 1 1 calc R
C48 C 0.6271(4) 0.0566(3) 0.1914(2) 0.1151(15) Uani 1 1 d .
H48A H 0.7169 0.0568 0.1763 0.138 Uiso 1 1 calc R
H48B H 0.5565 0.0217 0.1578 0.138 Uiso 1 1 calc R
C49 C 0.6066(4) -0.0039(3) 0.24433(19) 0.0959(12) Uani 1 1 d .
H49A H 0.6191 -0.0737 0.2324 0.115 Uiso 1 1 calc R
H49B H 0.6734 0.0318 0.2792 0.115 Uiso 1 1 calc R
C50 C 0.4249(4) -0.0691(3) 0.30441(19) 0.0797(10) Uani 1 1 d .
C51 C 0.4857(4) -0.1346(3) 0.3287(2) 0.1074(13) Uani 1 1 d .
H59 H 0.5716 -0.1406 0.3164 0.129 Uiso 1 1 calc R
C52 C 0.4229(6) -0.1930(3) 0.3714(2) 0.1128(16) Uani 1 1 d .
H60 H 0.4681 -0.2381 0.3880 0.135 Uiso 1 1 calc R
C53 C 0.2974(5) -0.1888(3) 0.39097(19) 0.0919(12) Uani 1 1 d .
C36 C -0.2854(4) 0.0943(3) 0.42658(18) 0.0935(11) Uani 1 1 d .
H65 H -0.3506 0.1333 0.4312 0.112 Uiso 1 1 calc R
C35 C -0.2947(5) 0.0112(4) 0.45676(18) 0.0991(13) Uani 1 1 d .
H66 H -0.3666 -0.0064 0.4824 0.119 Uiso 1 1 calc R
C66 C 0.2389(4) -0.1210(3) 0.36526(19) 0.0979(12) Uani 1 1 d .
H68 H 0.1532 -0.1142 0.3773 0.117 Uiso 1 1 calc R
C65 C 0.2997(5) -0.0633(3) 0.3232(2) 0.0933(12) Uani 1 1 d .
H69 H 0.2550 -0.0181 0.3065 0.112 Uiso 1 1 calc R
C58 C -0.0489(8) -0.3275(4) 0.5170(2) 0.1144(19) Uani 1 1 d .
H58 H -0.0714 -0.3807 0.5419 0.137 Uiso 1 1 calc R
C57 C 0.0680(7) -0.3183(3) 0.4890(2) 0.1086(16) Uani 1 1 d .
C56 C 0.1725(8) -0.3693(4) 0.4947(2) 0.133(2) Uani 1 1 d .
H56 H 0.1708 -0.4238 0.5181 0.160 Uiso 1 1 calc R
C55 C 0.2730(7) -0.3286(4) 0.4622(2) 0.133(2) Uani 1 1 d .
H55A H 0.3568 -0.3465 0.4587 0.159 Uiso 1 1 calc R
C54 C 0.2292(6) -0.2522(3) 0.4335(2) 0.1004(15) Uani 1 1 d .
C62 C -0.2097(6) -0.1364(4) 0.48233(17) 0.0981(14) Uani 1 1 d .
C59 C -0.1381(7) -0.2671(4) 0.51267(19) 0.1084(17) Uani 1 1 d .
C61 C -0.3022(5) -0.1853(4) 0.5209(2) 0.1281(17) Uani 1 1 d .
H61 H -0.3820 -0.1667 0.5325 0.154 Uiso 1 1 calc R
C60 C -0.2561(8) -0.2655(4) 0.5387(2) 0.138(2) Uani 1 1 d .
H60A H -0.2994 -0.3120 0.5649 0.166 Uiso 1 1 calc R
N3 N -0.1151(6) -0.1865(3) 0.47829(14) 0.0909(12) Uani 1 1 d .
N4 N 0.1081(5) -0.2466(2) 0.44873(15) 0.0993(12) Uani 1 1 d .
H3 H -0.031(4) -0.185(3) 0.4664(17) 0.092(17) Uiso 1 1 d .
H40B H -0.066(4) 0.494(3) 0.286(2) 0.144(17) Uiso 1 1 d .
H12A H 0.858(3) 0.866(3) 0.2841(15) 0.107(13) Uiso 1 1 d .
H16B H 0.533(5) 0.475(4) 0.408(2) 0.16(2) Uiso 1 1 d .
H17A H 0.523(4) 0.304(3) 0.3932(17) 0.117(14) Uiso 1 1 d .
H18B H 0.285(4) 0.199(3) 0.3367(17) 0.120(14) Uiso 1 1 d .
H15B H 0.781(3) 0.612(2) 0.3847(14) 0.093(11) Uiso 1 1 d .
H47A H 0.621(3) 0.147(2) 0.1249(13) 0.076(9) Uiso 1 1 d .
H19A H 0.300(4) 0.233(3) 0.2229(16) 0.097(13) Uiso 1 1 d .
H8B H 0.483(3) 0.745(2) -0.0081(14) 0.086(10) Uiso 1 1 d .
H46B H 0.631(4) 0.323(3) 0.2147(18) 0.110(14) Uiso 1 1 d .
H42A H 0.314(3) 0.595(3) 0.2482(14) 0.082(12) Uiso 1 1 d .
H45B H 0.566(5) 0.434(4) 0.125(2) 0.18(2) Uiso 1 1 d .
H11A H 0.824(3) 0.732(2) 0.1462(13) 0.079(11) Uiso 1 1 d .
H11B H 0.743(3) 0.641(3) 0.1851(14) 0.099(11) Uiso 1 1 d .
H37B H 0.163(5) 0.640(4) 0.300(2) 0.196(19) Uiso 1 1 d .

loop_
_atom_site_aniso_label
_atom_site_aniso_U_11
_atom_site_aniso_U_22
_atom_site_aniso_U_33
_atom_site_aniso_U_23
_atom_site_aniso_U_13
_atom_site_aniso_U_12
O2 0.0637(15) 0.0849(17) 0.0993(17) 0.0294(14) -0.0001(13) 0.0017(13)
O3 0.0926(18) 0.0807(16) 0.0818(16) 0.0057(14) -0.0027(14) 0.0331(13)
O7 0.0895(17) 0.0798(16) 0.0734(15) 0.0105(13) 0.0121(14) 0.0205(13)
O1 0.0861(17) 0.0813(17) 0.0759(15) 0.0131(13) -0.0152(13) -0.0106(13)
O4 0.0900(18) 0.109(2) 0.0868(17) 0.0356(17) -0.0172(14) -0.0016(15)
O5 0.0786(17) 0.0819(18) 0.1024(18) 0.0254(14) -0.0118(14) 0.0167(14)
N1 0.0547(16) 0.0680(18) 0.0682(17) -0.0090(15) 0.0025(14) 0.0011(14)
O9 0.104(2) 0.0754(16) 0.0908(19) 0.0197(15) 0.0010(16) 0.0072(15)
O8 0.155(3) 0.0813(18) 0.0778(17) 0.0221(16) 0.0025(16) 0.0255(16)
O10 0.099(2) 0.116(2) 0.0885(18) 0.0160(16) 0.0035(16) 0.0200(17)
O11 0.104(2) 0.111(2) 0.0986(19) 0.0044(18) 0.0251(16) 0.0341(16)
O12 0.0748(18) 0.0786(16) 0.120(2) 0.0188(16) -0.0024(15) 0.0242(13)
C1 0.071(2) 0.105(3) 0.066(2) -0.008(2) -0.0078(19) 0.020(2)
C2 0.068(2) 0.092(3) 0.067(2) 0.006(2) -0.0056(19) 0.013(2)
C3 0.053(2) 0.083(3) 0.055(2) -0.0041(18) 0.0008(17) 0.0121(18)
C4 0.058(2) 0.072(2) 0.0498(19) 0.0072(17) 0.0045(17) 0.0105(17)
C5 0.067(2) 0.085(3) 0.063(2) 0.016(2) -0.0016(18) 0.016(2)
C6 0.074(2) 0.068(2) 0.067(2) 0.0139(19) -0.001(2) 0.0043(19)
C7 0.059(2) 0.080(3) 0.054(2) 0.0078(19) -0.0014(17) 0.0018(19)
C8 0.082(2) 0.067(2) 0.068(2) 0.0101(19) 0.005(2) 0.0039(19)
C9 0.072(2) 0.075(2) 0.087(3) -0.002(2) -0.001(2) 0.013(2)
C10 0.091(3) 0.076(2) 0.089(3) 0.015(2) -0.008(2) 0.002(2)
C11 0.090(3) 0.076(3) 0.084(3) 0.004(2) 0.005(3) 0.027(2)
C12 0.099(3) 0.068(3) 0.100(3) 0.009(3) -0.022(3) -0.001(2)
C13 0.090(3) 0.077(3) 0.094(3) 0.010(2) -0.016(2) 0.010(2)
C14 0.097(3) 0.090(3) 0.079(3) 0.011(2) -0.001(2) 0.022(2)
C15 0.120(4) 0.106(4) 0.080(3) 0.011(3) -0.023(3) 0.006(3)
C16 0.140(5) 0.139(5) 0.088(3) 0.057(3) -0.035(3) -0.017(4)
C17 0.087(3) 0.121(4) 0.136(4) 0.078(3) -0.018(3) 0.021(3)
C18 0.107(3) 0.075(3) 0.105(3) 0.034(2) -0.007(3) 0.016(2)
C19 0.104(3) 0.083(3) 0.084(3) 0.031(2) 0.003(3) -0.002(2)
O6 0.0859(17) 0.0761(17) 0.0939(18) 0.0267(14) 0.0077(15) 0.0070(14)
C20 0.068(2) 0.073(3) 0.077(2) 0.014(2) 0.022(2) 0.018(2)
C21 0.068(2) 0.063(2) 0.104(3) 0.024(2) 0.025(2) 0.0113(19)
C22 0.059(2) 0.061(2) 0.108(3) 0.008(2) 0.020(2) 0.0094(17)
C23 0.052(2) 0.062(2) 0.086(3) 0.008(2) 0.0230(19) 0.0123(18)
C24 0.051(2) 0.064(2) 0.092(3) -0.001(2) 0.019(2) 0.0108(18)
N2 0.0580(17) 0.0634(18) 0.087(2) -0.0047(18) 0.0079(16) 0.0035(14)
C27 0.052(2) 0.068(3) 0.093(3) -0.012(2) 0.007(2) 0.0013(18)
C28 0.057(2) 0.088(3) 0.080(3) -0.019(2) 0.003(2) 0.014(2)
C29 0.063(2) 0.076(3) 0.071(2) -0.007(2) 0.0040(19) 0.010(2)
C31 0.087(3) 0.073(3) 0.076(2) 0.019(2) -0.020(2) 0.004(2)
C30 0.080(2) 0.071(2) 0.074(2) 0.0127(19) -0.014(2) -0.004(2)
C26 0.055(2) 0.075(3) 0.117(3) -0.020(2) 0.015(2) -0.0022(19)
C25 0.063(2) 0.068(3) 0.120(3) -0.001(2) 0.015(2) 0.0018(19)
C33 0.078(2) 0.064(2) 0.075(2) 0.0100(19) 0.012(2) 0.0112(19)
C32 0.086(3) 0.058(2) 0.081(3) 0.012(2) 0.013(2) 0.0104(18)
C42 0.126(5) 0.074(3) 0.124(4) 0.010(3) 0.004(3) 0.003(3)
C41 0.169(5) 0.080(3) 0.086(3) -0.008(3) 0.023(3) 0.003(3)
C40 0.156(5) 0.085(3) 0.123(4) 0.041(3) 0.022(4) 0.047(3)
C39 0.106(3) 0.092(3) 0.069(2) 0.014(2) -0.002(2) 0.032(2)
C38 0.086(3) 0.081(3) 0.079(2) 0.019(2) 0.016(2) 0.018(2)
C37 0.082(3) 0.065(2) 0.059(2) -0.0008(19) 0.007(2) 0.004(2)
C64 0.094(3) 0.077(3) 0.084(3) 0.021(2) 0.022(2) 0.016(2)
C63 0.104(3) 0.079(3) 0.101(3) 0.023(2) 0.019(3) 0.026(2)
C34 0.113(3) 0.073(3) 0.053(2) 0.003(2) 0.013(2) -0.007(3)
C43 0.126(4) 0.098(3) 0.094(4) 0.029(3) 0.013(3) 0.032(3)
C44 0.133(4) 0.087(3) 0.088(3) 0.025(3) 0.005(3) 0.017(3)
C45 0.198(6) 0.113(4) 0.109(4) 0.053(3) 0.044(4) 0.070(4)
C46 0.103(4) 0.122(4) 0.088(3) 0.007(3) -0.004(3) 0.024(3)
C47 0.108(3) 0.143(4) 0.082(3) 0.034(3) 0.049(3) 0.030(3)
C48 0.118(3) 0.075(3) 0.148(4) -0.015(3) 0.065(3) 0.022(2)
C49 0.068(3) 0.100(3) 0.119(3) -0.019(3) -0.009(2) 0.041(2)
C50 0.086(3) 0.049(2) 0.101(3) 0.003(2) -0.022(2) 0.023(2)
C51 0.097(3) 0.085(3) 0.140(4) 0.016(3) -0.028(3) 0.030(3)
C52 0.124(4) 0.079(3) 0.139(4) 0.020(3) -0.049(3) 0.042(3)
C53 0.108(4) 0.061(2) 0.098(3) 0.004(2) -0.037(3) 0.017(2)
C36 0.099(3) 0.088(3) 0.091(3) 0.009(2) 0.025(2) 0.021(2)
C35 0.109(3) 0.091(3) 0.086(3) 0.003(3) 0.035(2) 0.006(3)
C66 0.107(3) 0.078(3) 0.118(3) 0.029(3) 0.001(3) 0.037(2)
C65 0.094(3) 0.070(2) 0.125(3) 0.029(2) 0.000(3) 0.032(2)
C58 0.201(6) 0.058(3) 0.059(3) 0.013(2) -0.025(3) -0.006(4)
C57 0.167(5) 0.072(3) 0.069(3) 0.011(3) -0.044(3) 0.009(3)
C56 0.216(6) 0.073(3) 0.096(4) 0.020(3) -0.062(4) 0.020(4)
C55 0.185(6) 0.086(3) 0.119(4) 0.016(3) -0.059(4) 0.035(4)
C54 0.145(4) 0.055(2) 0.088(3) 0.012(2) -0.051(3) 0.015(3)
C62 0.141(4) 0.080(3) 0.054(2) 0.003(2) 0.006(3) -0.003(3)
C59 0.178(5) 0.068(3) 0.052(3) 0.015(2) 0.000(3) -0.017(3)
C61 0.170(5) 0.111(4) 0.086(3) 0.025(3) 0.047(3) -0.007(3)
C60 0.219(7) 0.088(4) 0.079(3) 0.026(3) 0.026(4) -0.019(4)
N3 0.127(4) 0.067(2) 0.060(2) 0.0128(18) -0.004(2) -0.007(3)
N4 0.149(3) 0.060(2) 0.073(2) 0.0173(17) -0.032(2) 0.004(2)

loop_
_atom_type_symbol
_atom_type_description
_atom_type_scat_dispersion_real
_atom_type_scat_dispersion_imag
_atom_type_scat_source
C C 0.0033 0.0016 'International Tables Vol C Tables 4.2.6.8 and 6.1.1.4'
H H 0.0000 0.0000 'International Tables Vol C Tables 4.2.6.8 and 6.1.1.4'
N N 0.0061 0.0033 'International Tables Vol C Tables 4.2.6.8 and 6.1.1.4'
O O 0.0106 0.0060 'International Tables Vol C Tables 4.2.6.8 and 6.1.1.4'

loop_
_geom_angle_atom_site_label_1
_geom_angle_atom_site_label_2
_geom_angle_atom_site_label_3
_geom_angle
C9 O2 C10 115.8(3)
C12 O3 C11 111.9(3)
C37 O7 C38 116.5(3)
C7 O1 C8 120.0(3)
C16 O4 C15 111.6(4)
C17 O5 C18 113.4(3)
C3 N1 C29 108.1(3)
C42 O9 C41 111.5(4)
C39 O8 C40 115.0(3)
C46 O10 C45 114.7(4)
C48 O11 C47 113.3(4)
C50 O12 C49 119.2(3)
C2 C1 C29 108.6(3)
C2 C1 H1 125.7
C29 C1 H1 125.7
C1 C2 C3 106.2(3)
C1 C2 H2 126.9
C3 C2 H2 126.9
N1 C3 C2 109.2(3)
N1 C3 C4 121.4(3)
C2 C3 C4 129.2(3)
C5 C4 C30 116.8(3)
C5 C4 C3 122.7(3)
C30 C4 C3 120.5(3)
C4 C5 C6 122.2(3)
C4 C5 H5 118.9
C6 C5 H5 118.9
C7 C6 C5 119.5(3)
C7 C6 H6 120.3
C5 C6 H6 120.3
C31 C7 O1 115.8(3)
C31 C7 C6 119.2(3)
O1 C7 C6 125.1(3)
O1 C8 C9 108.4(3)
O1 C8 H8A 125.8
C9 C8 H8A 125.8
O1 C8 H8B 103.0(15)
C9 C8 H8B 107.2(15)
H8A C8 H8B 63.6
O2 C9 C8 116.3(3)
O2 C9 H9A 108.2
C8 C9 H9A 108.2
O2 C9 H9B 108.2
C8 C9 H9B 108.2
H9A C9 H9B 107.4
O2 C10 C11 109.5(3)
O2 C10 H10A 109.8
C11 C10 H10A 109.8
O2 C10 H10B 109.8
C11 C10 H10B 109.8
H10A C10 H10B 108.2
O3 C11 C10 108.9(3)
O3 C11 H11A 107.1(17)
C10 C11 H11A 112.7(17)
O3 C11 H11B 108.7(18)
C10 C11 H11B 112.7(17)
H11A C11 H11B 107(3)
O3 C12 C13 114.1(3)
O3 C12 H12B 122.9
C13 C12 H12B 122.9
O3 C12 H12A 100(2)
C13 C12 H12A 100(2)
H12B C12 H12A 71.7
C14 C13 C12 127.1(4)
C14 C13 H13 116.4
C12 C13 H13 116.4
C13 C14 C15 125.5(4)
C13 C14 H14 117.2
C15 C14 H14 117.2
O4 C15 C14 109.2(3)
O4 C15 H15A 125.4
C14 C15 H15A 125.4
O4 C15 H15B 104.3(17)
C14 C15 H15B 102.9(17)
H15A C15 H15B 66.0
O4 C16 C17 109.8(4)
O4 C16 H16A 125.1
C17 C16 H16A 125.1
O4 C16 H16B 99(2)
C17 C16 H16B 113(2)
H16A C16 H16B 61.8
O5 C17 C16 109.6(4)
O5 C17 H17B 125.2
C16 C17 H17B 125.2
O5 C17 H17A 101(2)
C16 C17 H17A 96(2)
H17B C17 H17A 75.2
O5 C18 C19 106.8(3)
O5 C18 H18A 126.6
C19 C18 H18A 126.6
O5 C18 H18B 101(2)
C19 C18 H18B 100(2)
H18A C18 H18B 72.2
O6 C19 C18 109.8(3)
O6 C19 H19B 125.1
C18 C19 H19B 125.1
O6 C19 H19A 105(2)
C18 C19 H19A 100(2)
H19B C19 H19A 67.6
C20 O6 C19 117.3(3)
O6 C20 C32 125.0(3)
O6 C20 C21 116.5(3)
C32 C20 C21 118.6(4)
C22 C21 C20 120.7(3)
C22 C21 H22 119.7
C20 C21 H22 119.7
C21 C22 C23 121.7(3)
C21 C22 H23 119.1
C23 C22 H23 119.1
C33 C23 C22 117.2(3)
C33 C23 C24 121.4(3)
C22 C23 C24 121.3(3)
N2 C24 C25 109.3(3)
N2 C24 C23 122.9(3)
C25 C24 C23 127.8(4)
C24 N2 C27 109.4(3)
C24 N2 H4 125.3
C27 N2 H4 125.3
C28 C27 N2 123.1(3)
C28 C27 C26 130.3(4)
N2 C27 C26 106.5(4)
C27 C28 C29 126.2(3)
C27 C28 H28 116.9
C29 C28 H28 116.9
N1 C29 C1 107.8(3)
N1 C29 C28 120.6(3)
C1 C29 C28 131.6(4)
C7 C31 C30 120.5(3)
C7 C31 H30 119.7
C30 C31 H30 119.7
C31 C30 C4 121.8(3)
C31 C30 H31 119.1
C4 C30 H31 119.1
C25 C26 C27 108.1(3)
C25 C26 H32 125.9
C27 C26 H32 125.9
C26 C25 C24 106.8(4)
C26 C25 H33 126.6
C24 C25 H33 126.6
C32 C33 C23 121.9(3)
C32 C33 H34 119.1
C23 C33 H34 119.1
C33 C32 C20 119.8(3)
C33 C32 H35 120.1
C20 C32 H35 120.1
O9 C42 C43 110.8(4)
O9 C42 H42B 124.6
C43 C42 H42B 124.6
O9 C42 H42A 102(2)
C43 C42 H42A 106(2)
H42B C42 H42A 64.1
O9 C41 C40 111.7(4)
O9 C41 H37A 124.1
C40 C41 H37A 124.1
O9 C41 H37B 97(2)
C40 C41 H37B 113(2)
H37A C41 H37B 62.5
O8 C40 C41 113.9(4)
O8 C40 H40A 123.1
C41 C40 H40A 123.1
O8 C40 H40B 101(2)
C41 C40 H40B 109(2)
H40A C40 H40B 62.1
O8 C39 C38 108.8(3)
O8 C39 H39A 109.9
C38 C39 H39A 109.9
O8 C39 H39B 109.9
C38 C39 H39B 109.9
H39A C39 H39B 108.3
O7 C38 C39 110.0(3)
O7 C38 H38A 109.7
C39 C38 H38A 109.7
O7 C38 H38B 109.7
C39 C38 H38B 109.7
H38A C38 H38B 108.2
O7 C37 C64 125.1(3)
O7 C37 C36 115.9(4)
C64 C37 C36 119.1(4)
C37 C64 C63 120.3(4)
C37 C64 H42 119.9
C63 C64 H42 119.9
C64 C63 C34 121.8(4)
C64 C63 H43 119.1
C34 C63 H43 119.1
C35 C34 C63 116.6(4)
C35 C34 C62 124.1(5)
C63 C34 C62 119.4(5)
C44 C43 C42 121.8(5)
C44 C43 H43A 119.1
C42 C43 H43A 119.1
C43 C44 C45 122.9(5)
C43 C44 H52 118.5
C45 C44 H52 118.5
C44 C45 O10 112.8(4)
C44 C45 H45A 123.6
O10 C45 H45A 123.6
C44 C45 H45B 105(3)
O10 C45 H45B 95(3)
H45A C45 H45B 72.1
O10 C46 C47 109.5(4)
O10 C46 H46A 125.3
C47 C46 H46A 125.3
O10 C46 H46B 113(2)
C47 C46 H46B 99(2)
H46A C46 H46B 61.5
O11 C47 C46 111.6(4)
O11 C47 H47B 124.2
C46 C47 H47B 124.2
O11 C47 H47A 86.2(13)
C46 C47 H47A 123.0(14)
H47B C47 H47A 64.8
O11 C48 C49 112.8(3)
O11 C48 H48A 109.0
C49 C48 H48A 109.0
O11 C48 H48B 109.0
C49 C48 H48B 109.0
H48A C48 H48B 107.8
O12 C49 C48 107.7(3)
O12 C49 H49A 110.2
C48 C49 H49A 110.2
O12 C49 H49B 110.2
C48 C49 H49B 110.2
H49A C49 H49B 108.5
O12 C50 C51 126.0(5)
O12 C50 C65 115.9(3)
C51 C50 C65 118.0(4)
C50 C51 C52 120.1(4)
C50 C51 H59 119.9
C52 C51 H59 119.9
C53 C52 C51 123.0(4)
C53 C52 H60 118.5
C51 C52 H60 118.5
C66 C53 C52 115.1(4)
C66 C53 C54 121.6(5)
C52 C53 C54 123.3(5)
C35 C36 C37 120.1(4)
C35 C36 H65 119.9
C37 C36 H65 119.9
C36 C35 C34 122.1(4)
C36 C35 H66 118.9
C34 C35 H66 118.9
C65 C66 C53 122.3(4)
C65 C66 H68 118.8
C53 C66 H68 118.8
C66 C65 C50 121.5(4)
C66 C65 H69 119.3
C50 C65 H69 119.3
C57 C58 C59 126.1(5)
C57 C58 H58 116.9
C59 C58 H58 116.9
C58 C57 N4 122.1(6)
C58 C57 C56 130.6(6)
N4 C57 C56 107.2(6)
C55 C56 C57 109.1(5)
C55 C56 H56 125.5
C57 C56 H56 125.5
C56 C55 C54 105.7(6)
C56 C55 H55A 127.1
C54 C55 H55A 127.1
N4 C54 C55 111.3(5)
N4 C54 C53 120.2(4)
C55 C54 C53 128.5(6)
N3 C62 C61 106.4(5)
N3 C62 C34 121.4(4)
C61 C62 C34 132.2(6)
C60 C59 C58 132.7(6)
C60 C59 N3 105.2(6)
C58 C59 N3 122.0(6)
C60 C61 C62 107.4(5)
C60 C61 H61 126.3
C62 C61 H61 126.3
C59 C60 C61 108.8(5)
C59 C60 H60A 125.6
C61 C60 H60A 125.6
C62 N3 C59 112.2(5)
C62 N3 H3 145(3)
C59 N3 H3 102(2)
C54 N4 C57 106.7(5)

loop_
_geom_bond_atom_site_label_1
_geom_bond_atom_site_label_2
_geom_bond_distance
O2 C9 1.404(4)
O2 C10 1.410(4)
O3 C12 1.401(4)
O3 C11 1.412(4)
O7 C37 1.349(4)
O7 C38 1.415(4)
O1 C7 1.360(3)
O1 C8 1.391(4)
O4 C16 1.378(4)
O4 C15 1.406(4)
O5 C17 1.381(4)
O5 C18 1.397(4)
N1 C3 1.342(4)
N1 C29 1.374(4)
O9 C42 1.398(5)
O9 C41 1.413(5)
O8 C39 1.364(4)
O8 C40 1.404(4)
O10 C46 1.360(5)
O10 C45 1.459(5)
O11 C48 1.333(4)
O11 C47 1.419(4)
O12 C50 1.346(4)
O12 C49 1.420(4)
C1 C2 1.369(4)
C1 C29 1.375(4)
C1 H1 0.9500
C2 C3 1.397(4)
C2 H2 0.9500
C3 C4 1.448(4)
C4 C5 1.360(4)
C4 C30 1.373(4)
C5 C6 1.377(4)
C5 H5 0.9500
C6 C7 1.362(4)
C6 H6 0.9500
C7 C31 1.359(4)
C8 C9 1.462(4)
C8 H8A 0.9500
C8 H8B 1.10(3)
C9 H9A 0.9900
C9 H9B 0.9900
C10 C11 1.474(5)
C10 H10A 0.9900
C10 H10B 0.9900
C11 H11A 1.00(3)
C11 H11B 1.06(4)
C12 C13 1.474(5)
C12 H12B 0.9500
C12 H12A 1.00(4)
C13 C14 1.285(5)
C13 H13 0.9500
C14 C15 1.468(5)
C14 H14 0.9500
C15 H15A 0.9500
C15 H15B 1.08(3)
C16 C17 1.470(6)
C16 H16A 0.9500
C16 H16B 1.14(4)
C17 H17B 0.9500
C17 H17A 0.97(4)
C18 C19 1.472(5)
C18 H18A 0.9500
C18 H18B 1.03(4)
C19 O6 1.405(4)
C19 H19B 0.9500
C19 H19A 0.91(3)
O6 C20 1.354(4)
C20 C32 1.374(4)
C20 C21 1.385(4)
C21 C22 1.343(4)
C21 H22 0.9500
C22 C23 1.381(4)
C22 H23 0.9500
C23 C33 1.373(4)
C23 C24 1.449(4)
C24 N2 1.307(4)
C24 C25 1.421(4)
N2 C27 1.383(4)
N2 H4 0.8800
C27 C28 1.353(5)
C27 C26 1.414(5)
C28 C29 1.387(5)
C28 H28 0.9500
C31 C30 1.359(4)
C31 H30 0.9500
C30 H31 0.9500
C26 C25 1.346(5)
C26 H32 0.9500
C25 H33 0.9500
C33 C32 1.368(4)
C33 H34 0.9500
C32 H35 0.9500
C42 C43 1.434(6)
C42 H42B 0.9500
C42 H42A 0.87(3)
C41 C40 1.434(6)
C41 H37A 0.9500
C41 H37B 1.29(5)
C40 H40A 0.9500
C40 H40B 1.10(4)
C39 C38 1.482(4)
C39 H39A 0.9900
C39 H39B 0.9900
C38 H38A 0.9900
C38 H38B 0.9900
C37 C64 1.357(5)
C37 C36 1.380(5)
C64 C63 1.368(5)
C64 H42 0.9500
C63 C34 1.389(5)
C63 H43 0.9500
C34 C35 1.369(5)
C34 C62 1.445(6)
C43 C44 1.297(6)
C43 H43A 0.9500
C44 C45 1.442(6)
C44 H52 0.9500
C45 H45A 0.9500
C45 H45B 1.09(5)
C46 C47 1.435(6)
C46 H46A 0.9500
C46 H46B 0.98(4)
C47 H47B 0.9500
C47 H47A 1.19(3)
C48 C49 1.505(5)
C48 H48A 0.9900
C48 H48B 0.9900
C49 H49A 0.9900
C49 H49B 0.9900
C50 C51 1.351(5)
C50 C65 1.381(5)
C51 C52 1.387(6)
C51 H59 0.9500
C52 C53 1.384(6)
C52 H60 0.9500
C53 C66 1.378(5)
C53 C54 1.440(6)
C36 C35 1.364(5)
C36 H65 0.9500
C35 H66 0.9500
C66 C65 1.362(5)
C66 H68 0.9500
C65 H69 0.9500
C58 C57 1.356(7)
C58 C59 1.377(7)
C58 H58 0.9500
C57 N4 1.399(6)
C57 C56 1.419(7)
C56 C55 1.326(7)
C56 H56 0.9500
C55 C54 1.430(6)
C55 H55A 0.9500
C54 N4 1.315(5)
C62 N3 1.313(6)
C62 C61 1.400(6)
C59 C60 1.364(7)
C59 N3 1.385(5)
C61 C60 1.380(7)
C61 H61 0.9500
C60 H60A 0.9500
N3 H3 0.91(4)
